data_7230253
loop_
_publ_author_name
'Rok, M.'
'Bator, G.'
'Sawka-Dobrowolska, W.'
'Durlak, P.'
'Moskwa, M.'
'Medycki, W.'
'Sobczyk, L.'
'Zamponi, M.'

_publ_section_title
;
 Crystal structural analysis of methyl-substituted pyrazines with anilic
 acids: a combined diffraction, inelastic neutron scattering, 1H-NMR study
 and theoretical approach
;
_journal_issue 14
_journal_name_full CrystEngComm
_journal_page_first 2016
_journal_paper_doi 10.1039/C8CE00040A
_journal_volume 20
_journal_year 2018
_chemical_formula_moiety 'C6 H2 Br2 O4, C5 H6 N2'
_chemical_formula_sum 'C11 H8 Br2 N2 O4'
_chemical_formula_weight 392.01
_space_group_crystal_system monoclinic
_space_group_IT_number 15
_space_group_name_Hall '-C 2yc'
_space_group_name_H-M_alt 'C 1 2/c 1'
_symmetry_space_group_name_Hall '-C 2yc'
_symmetry_space_group_name_H-M 'C 1 2/c 1'
_atom_sites_solution_hydrogens mixed
_atom_sites_solution_primary direct
_atom_sites_solution_secondary difmap
_audit_creation_method SHELXL-2014/7
_audit_update_record
;
2018-01-06 deposited with the CCDC.
2018-03-05 downloaded from the CCDC.
;
_cell_angle_alpha 90
_cell_angle_beta 125.35(3)
_cell_angle_gamma 90
_cell_formula_units_Z 4
_cell_length_a 20.001(2)
_cell_length_b 4.845(4)
_cell_length_c 16.024(4)
_cell_measurement_reflns_used 3553
_cell_measurement_temperature 100(2)
_cell_measurement_theta_max 36.3930
_cell_measurement_theta_min 3.1070
_cell_volume 1266.5(12)
_computing_cell_refinement
;
CrysAlisPro, Agilent Technologies,
Version 1.171.37.35 (release 13-08-2014 CrysAlis171 .NET)
(compiled Aug 13 2014,18:06:01)
;
_computing_data_collection
;
CrysAlisPro, Agilent Technologies,
Version 1.171.37.35 (release 13-08-2014 CrysAlis171 .NET)
(compiled Aug 13 2014,18:06:01)
;
_computing_data_reduction
;
CrysAlisPro, Agilent Technologies,
Version 1.171.37.35 (release 13-08-2014 CrysAlis171 .NET)
(compiled Aug 13 2014,18:06:01)
;
_computing_structure_refinement 'SHELXL-2014/7 (Sheldrick, 2014)'
_computing_structure_solution 'SHELXS-2014/7 (Sheldrick, 2014)'
_diffrn_ambient_temperature 100(2)
_diffrn_detector_area_resol_mean 8.3359
_diffrn_measured_fraction_theta_full 0.998
_diffrn_measured_fraction_theta_max 0.996
_diffrn_measurement_device_type 'Xcalibur, Sapphire2, large Be window'
_diffrn_measurement_method '\w scans'
_diffrn_radiation_type MoK\a
_diffrn_radiation_wavelength 0.71073
_diffrn_reflns_av_R_equivalents 0.0471
_diffrn_reflns_av_unetI/netI 0.0399
_diffrn_reflns_Laue_measured_fraction_full 0.998
_diffrn_reflns_Laue_measured_fraction_max 0.996
_diffrn_reflns_limit_h_max 25
_diffrn_reflns_limit_h_min -25
_diffrn_reflns_limit_k_max 6
_diffrn_reflns_limit_k_min -6
_diffrn_reflns_limit_l_max 20
_diffrn_reflns_limit_l_min -20
_diffrn_reflns_number 5110
_diffrn_reflns_point_group_measured_fraction_full 0.998
_diffrn_reflns_point_group_measured_fraction_max 0.996
_diffrn_reflns_theta_full 25.500
_diffrn_reflns_theta_max 27.494
_diffrn_reflns_theta_min 3.117
_diffrn_source 'Enhance (Mo) X-ray Source'
_exptl_absorpt_coefficient_mu 6.412
_exptl_absorpt_correction_T_max 0.817
_exptl_absorpt_correction_T_min 0.569
_exptl_absorpt_correction_type analytical
_exptl_absorpt_process_details
;
CrysAlisPro, Agilent Technologies,
Version 1.171.37.35 (release 13-08-2014 CrysAlis171 .NET)
(compiled Aug 13 2014,18:06:01)
Analytical numeric absorption correction using a multifaceted crystal
            model based on expressions derived by R.C. Clark & J.S. Reid.
(Clark, R. C. & Reid, J. S. (1995). Acta Cryst. A51, 887-897)
Empirical absorption correction using spherical harmonics,
 implemented in SCALE3 ABSPACK scaling algorithm.
;
_exptl_crystal_colour red
_exptl_crystal_density_diffrn 2.056
_exptl_crystal_description block
_exptl_crystal_F_000 760
_exptl_crystal_size_max 0.150
_exptl_crystal_size_mid 0.110
_exptl_crystal_size_min 0.040
_refine_diff_density_max 0.522
_refine_diff_density_min -0.607
_refine_diff_density_rms 0.134
_refine_ls_extinction_method none
_refine_ls_goodness_of_fit_ref 1.228
_refine_ls_hydrogen_treatment constr
_refine_ls_matrix_type full
_refine_ls_number_parameters 93
_refine_ls_number_reflns 1451
_refine_ls_number_restraints 0
_refine_ls_restrained_S_all 1.228
_refine_ls_R_factor_all 0.0413
_refine_ls_R_factor_gt 0.0376
_refine_ls_shift/su_max 0.000
_refine_ls_shift/su_mean 0.000
_refine_ls_structure_factor_coef Fsqd
_refine_ls_weighting_details 'w=1/[\s^2^(Fo^2^)+(0.0326P)^2^+5.4830P] where P=(Fo^2^+2Fc^2^)/3'
_refine_ls_weighting_scheme calc
_refine_ls_wR_factor_gt 0.0903
_refine_ls_wR_factor_ref 0.0920
_reflns_Friedel_coverage 0.000
_reflns_number_gt 1341
_reflns_number_total 1451
_reflns_threshold_expression 'I > 2\s(I)'
_cod_data_source_file c8ce00040a2.cif
_cod_data_source_block 2a
_cod_depositor_comments 'Adding full bibliography for 7230250--7230254.cif.'
_cod_original_cell_volume 1266(3)
_cod_database_code 7230253
_shelx_shelxl_version_number 2014/7
_shelx_space_group_comment
;
The symmetry employed for this shelxl refinement is uniquely defined
by the following loop, which should always be used as a source of
symmetry information in preference to the above space-group names.
They are only intended as comments.
;
_shelx_estimated_absorpt_t_min 0.446
_shelx_estimated_absorpt_t_max 0.784

loop_
_space_group_symop_operation_xyz
'x, y, z'
'-x, y, -z+1/2'
'x+1/2, y+1/2, z'
'-x+1/2, y+1/2, -z+1/2'
'-x, -y, -z'
'x, -y, z-1/2'
'-x+1/2, -y+1/2, -z'
'x+1/2, -y+1/2, z-1/2'

loop_
_atom_site_label
_atom_site_type_symbol
_atom_site_fract_x
_atom_site_fract_y
_atom_site_fract_z
_atom_site_U_iso_or_equiv
_atom_site_adp_type
_atom_site_occupancy
_atom_site_site_symmetry_order
_atom_site_calc_flag
_atom_site_refinement_flags_posn
_atom_site_refinement_flags_adp
_atom_site_refinement_flags_occupancy
_atom_site_disorder_assembly
_atom_site_disorder_group
Br1 Br 0.21442(2) 0.11998(8) 0.30382(3) 0.01742(15) Uani 1 1 d . . . . .
O2 O 0.12309(18) 0.1268(6) 0.4049(2) 0.0197(6) Uani 1 1 d . . . . .
H1 H 0.1042 0.1380 0.4399 0.030 Uiso 1 1 calc R U . . .
O3 O 0.15464(17) -0.1828(5) 0.5642(2) 0.0173(6) Uani 1 1 d . . . . .
C11 C 0.2321(2) -0.0869(7) 0.4143(3) 0.0153(8) Uani 1 1 d . . . . .
C13 C 0.2003(2) -0.2179(7) 0.5382(3) 0.0135(7) Uani 1 1 d . . . . .
C12 C 0.1845(2) -0.0503(7) 0.4481(3) 0.0149(8) Uani 1 1 d . . . . .
N1 N 0.0384(2) 0.3244(7) 0.4713(3) 0.0186(7) Uani 1 1 d . . . . .
C3 C 0.0509(2) 0.3027(8) 0.5621(3) 0.0182(8) Uani 1 1 d . . . . .
H3 H 0.0869 0.1638 0.6082 0.022 Uiso 1 1 calc R U . . .
C2 C -0.0127(3) 0.5224(9) 0.4083(3) 0.0194(8) Uani 1 1 d . . . A 1
C21 C -0.0227(5) 0.5700(18) 0.3094(6) 0.0225(18) Uani 0.5 1 d . . P A 1
H21A H 0.0308 0.6095 0.3231 0.034 Uiso 0.5 1 calc R U P A 1
H21B H -0.0595 0.7270 0.2737 0.034 Uiso 0.5 1 calc R U P A 1
H21C H -0.0461 0.4046 0.2666 0.034 Uiso 0.5 1 calc R U P A 1
H2 H -0.0226 0.5444 0.3444 0.027 Uiso 0.5 1 d . U P B 1

loop_
_atom_site_aniso_label
_atom_site_aniso_U_11
_atom_site_aniso_U_22
_atom_site_aniso_U_33
_atom_site_aniso_U_23
_atom_site_aniso_U_13
_atom_site_aniso_U_12
Br1 0.0199(2) 0.0185(2) 0.0167(2) 0.00160(14) 0.01220(19) 0.00115(14)
O2 0.0195(15) 0.0251(14) 0.0195(15) 0.0034(12) 0.0141(13) 0.0093(11)
O3 0.0155(14) 0.0191(13) 0.0200(15) 0.0005(11) 0.0118(12) 0.0012(11)
C11 0.018(2) 0.0140(16) 0.0139(19) 0.0017(14) 0.0093(17) 0.0006(14)
C13 0.0119(18) 0.0126(15) 0.0164(19) -0.0050(14) 0.0083(16) -0.0023(13)
C12 0.0138(19) 0.0148(16) 0.0147(19) -0.0013(14) 0.0075(16) 0.0007(14)
N1 0.0141(17) 0.0210(16) 0.0235(18) -0.0001(14) 0.0124(15) 0.0012(13)
C3 0.015(2) 0.0201(17) 0.021(2) 0.0031(15) 0.0115(17) 0.0050(15)
C2 0.017(2) 0.0235(19) 0.017(2) 0.0022(16) 0.0097(17) 0.0032(16)
C21 0.020(4) 0.030(4) 0.012(4) 0.001(3) 0.006(3) 0.007(3)

loop_
_atom_type_symbol
_atom_type_description
_atom_type_scat_dispersion_real
_atom_type_scat_dispersion_imag
_atom_type_scat_source
C C 0.0033 0.0016 'International Tables Vol C Tables 4.2.6.8 and 6.1.1.4'
H H 0.0000 0.0000 'International Tables Vol C Tables 4.2.6.8 and 6.1.1.4'
N N 0.0061 0.0033 'International Tables Vol C Tables 4.2.6.8 and 6.1.1.4'
O O 0.0106 0.0060 'International Tables Vol C Tables 4.2.6.8 and 6.1.1.4'
Br Br -0.2901 2.4595 'International Tables Vol C Tables 4.2.6.8 and 6.1.1.4'

loop_
_geom_angle_atom_site_label_1
_geom_angle_atom_site_label_2
_geom_angle_atom_site_label_3
_geom_angle
_geom_angle_site_symmetry_1
_geom_angle_site_symmetry_3
C12 O2 H1 109.5 . .
C12 C11 C13 122.2(3) . 7_546
C12 C11 Br1 121.0(3) . .
C13 C11 Br1 116.8(3) 7_546 .
O3 C13 C11 124.6(4) . 7_546
O3 C13 C12 117.7(3) . .
C11 C13 C12 117.7(3) 7_546 .
O2 C12 C11 122.1(4) . .
O2 C12 C13 117.7(3) . .
C11 C12 C13 120.1(3) . .
C3 N1 C2 117.3(3) . .
N1 C3 C2 122.1(4) . 5_566
N1 C3 H3 119.0 . .
C2 C3 H3 119.0 5_566 .
N1 C2 C3 120.6(4) . 5_566
N1 C2 C21 119.0(5) . .
C3 C2 C21 120.1(5) 5_566 .
N1 C2 H2 119.7 . .
C3 C2 H2 119.6 5_566 .
C21 C2 H2 4.4 . .
C2 C21 H21A 109.5 . .
C2 C21 H21B 109.5 . .
H21A C21 H21B 109.5 . .
C2 C21 H21C 109.5 . .
H21A C21 H21C 109.5 . .
H21B C21 H21C 109.5 . .
C2 C21 H2 7.1 . .
H21A C21 H2 116.0 . .
H21B C21 H2 108.4 . .
H21C C21 H2 103.8 . .

loop_
_geom_bond_atom_site_label_1
_geom_bond_atom_site_label_2
_geom_bond_distance
_geom_bond_site_symmetry_2
Br1 C11 1.881(4) .
O2 C12 1.319(5) .
O2 H1 0.8400 .
O3 C13 1.215(5) .
C11 C12 1.353(5) .
C11 C13 1.453(5) 7_546
C13 C11 1.453(5) 7_546
C13 C12 1.521(5) .
N1 C3 1.331(5) .
N1 C2 1.338(5) .
C3 C2 1.395(6) 5_566
C3 H3 0.9500 .
C2 C3 1.395(6) 5_566
C2 C21 1.496(9) .
C2 H2 0.9304 .
C21 H21A 0.9800 .
C21 H21B 0.9800 .
C21 H21C 0.9800 .
C21 H2 0.5723 .

loop_
_geom_hbond_atom_site_label_D
_geom_hbond_atom_site_label_H
_geom_hbond_atom_site_label_A
_geom_hbond_distance_DH
_geom_hbond_distance_HA
_geom_hbond_distance_DA
_geom_hbond_angle_DHA
_geom_hbond_site_symmetry_A
O2 H1 N1 0.84 1.89 2.645(4) 149.4 .
C3 H3 O3 0.95 2.50 3.124(5) 123.2 .
C21 H21C O2 0.98 2.62 3.530(9) 155.4 2

loop_
_geom_torsion_atom_site_label_1
_geom_torsion_atom_site_label_2
_geom_torsion_atom_site_label_3
_geom_torsion_atom_site_label_4
_geom_torsion
_geom_torsion_site_symmetry_1
_geom_torsion_site_symmetry_4
C13 C11 C12 O2 -180.0(4) 7_546 .
Br1 C11 C12 O2 1.2(5) . .
C13 C11 C12 C13 -0.6(6) 7_546 .
Br1 C11 C12 C13 -179.4(3) . .
O3 C13 C12 O2 1.3(5) . .
C11 C13 C12 O2 180.0(3) 7_546 .
O3 C13 C12 C11 -178.2(4) . .
C11 C13 C12 C11 0.5(6) 7_546 .
C2 N1 C3 C2 0.0(7) . 5_566
C3 N1 C2 C3 0.0(7) . 5_566
C3 N1 C2 C21 174.7(5) . .
